data_7047659
loop_
_publ_author_name
'Yoshimura, Takashi'
'Nagata, Kojiro'
'Shiroyama, Tatsuki'
'Kino, Yasushi'
'Takayama, Tsutomu'
'Sekine, Tsutomu'
'Shinohara, Atsushi'

_publ_section_title
;
 A luminescent dicyanidonitridotechnetium(v) core with tridentate ligand
 coordination sites.
;
_journal_issue 45
_journal_name_full 'Dalton transactions (Cambridge, England : 2003)'
_journal_page_first 16027
_journal_page_last 16030
_journal_paper_doi 10.1039/c8dt02935k
_journal_volume 47
_journal_year 2018
_chemical_formula_moiety 'C12 H13 Cl2 N4 Tc, C2 H3 N'
_chemical_formula_sum 'C14 H16 Cl2 N5 Tc'
_chemical_formula_weight 424.13
_chemical_name_systematic TcN(Cl)2bpa
_space_group_crystal_system monoclinic
_space_group_IT_number 14
_space_group_name_Hall '-P 2ybc'
_space_group_name_H-M_alt 'P 1 21/c 1'
_symmetry_space_group_name_Hall '-P 2ybc'
_symmetry_space_group_name_H-M 'P 1 21/c 1'
_atom_sites_solution_hydrogens geom
_atom_sites_solution_primary direct
_atom_sites_solution_secondary difmap
_audit_update_record
;
2018-09-07 deposited with the CCDC.
2018-09-21 downloaded from the CCDC.
;
_cell_angle_alpha 90.0000
_cell_angle_beta 103.6947(8)
_cell_angle_gamma 90.0000
_cell_formula_units_Z 4
_cell_length_a 10.2820(3)
_cell_length_b 11.9687(3)
_cell_length_c 14.2478(5)
_cell_measurement_reflns_used 12472
_cell_measurement_temperature 170
_cell_measurement_theta_max 27.45
_cell_measurement_theta_min 3.16
_cell_volume 1703.52(9)
_computing_cell_refinement 'RAPID AUTO'
_computing_data_collection 'RAPID AUTO (Rigaku, ????)'
_computing_data_reduction 'RAPID AUTO'
_computing_molecular_graphics 'CrystalStructure 4.3'
_computing_publication_material 'CrystalStructure 4.3 (Rigaku, 2018)'
_computing_structure_refinement 'SHELXL Version 2017/1 (Sheldrick, 2008)'
_computing_structure_solution 'SHELXT Version 2014/5 (Sheldrick, 2014)'
_diffrn_ambient_temperature 170
_diffrn_detector_area_resol_mean 10.000
_diffrn_measured_fraction_theta_full 0.998
_diffrn_measured_fraction_theta_max 0.997
_diffrn_measurement_device_type 'Rigaku R-AXIS RAPID'
_diffrn_measurement_method \w
_diffrn_radiation_type 'Mo K\a'
_diffrn_radiation_wavelength 0.71075
_diffrn_reflns_av_R_equivalents 0.0427
_diffrn_reflns_av_unetI/netI 0.0324
_diffrn_reflns_Laue_measured_fraction_full 0.998
_diffrn_reflns_Laue_measured_fraction_max 0.997
_diffrn_reflns_limit_h_max 13
_diffrn_reflns_limit_h_min -13
_diffrn_reflns_limit_k_max 14
_diffrn_reflns_limit_k_min -15
_diffrn_reflns_limit_l_max 18
_diffrn_reflns_limit_l_min -17
_diffrn_reflns_number 16440
_diffrn_reflns_point_group_measured_fraction_full 0.998
_diffrn_reflns_point_group_measured_fraction_max 0.997
_diffrn_reflns_theta_full 25.242
_diffrn_reflns_theta_max 27.451
_diffrn_reflns_theta_min 3.159
_diffrn_standards_number 0
_exptl_absorpt_coefficient_mu 1.153
_exptl_absorpt_correction_T_max 0.891
_exptl_absorpt_correction_T_min 0.609
_exptl_absorpt_correction_type multi-scan
_exptl_absorpt_process_details 'ABSCOR (Rigaku, 1995)'
_exptl_crystal_colour brown
_exptl_crystal_density_diffrn 1.646
_exptl_crystal_density_method 'not measured'
_exptl_crystal_description platelet
_exptl_crystal_F_000 848.00
_exptl_crystal_size_max 0.310
_exptl_crystal_size_mid 0.170
_exptl_crystal_size_min 0.100
_refine_diff_density_max 1.58
_refine_diff_density_min -0.65
_refine_ls_extinction_method none
_refine_ls_goodness_of_fit_ref 1.164
_refine_ls_hydrogen_treatment constr
_refine_ls_number_parameters 200
_refine_ls_number_reflns 3888
_refine_ls_number_restraints 0
_refine_ls_R_factor_all 0.0469
_refine_ls_R_factor_gt 0.0333
_refine_ls_shift/su_max 0.000
_refine_ls_structure_factor_coef Fsqd
_refine_ls_weighting_details 'w = 1/[\s^2^(Fo^2^)+(0.0317P)^2^+3.6824P] where P=(Fo^2^+2Fc^2^)/3'
_refine_ls_weighting_scheme calc
_refine_ls_wR_factor_gt 0.0736
_refine_ls_wR_factor_ref 0.0958
_reflns_Friedel_coverage 0.000
_reflns_number_gt 3245
_reflns_number_total 3888
_reflns_threshold_expression F^2^>2.0\s(F^2^)
_cod_data_source_file c8dt02935k2.cif
_cod_data_source_block TcN(Cl)2bpa
_cod_depositor_comments 'Adding full bibliography for 7047659--7047660.cif.'
_cod_database_code 7047659

loop_
_space_group_symop_id
_space_group_symop_operation_xyz
1 +X,+Y,+Z
2 -X,1/2+Y,1/2-Z
3 -X,-Y,-Z
4 +X,-1/2-Y,-1/2+Z

loop_
_atom_site_label
_atom_site_type_symbol
_atom_site_fract_x
_atom_site_fract_y
_atom_site_fract_z
_atom_site_U_iso_or_equiv
_atom_site_adp_type
_atom_site_occupancy
_atom_site_site_symmetry_order
_atom_site_calc_flag
_atom_site_refinement_flags_posn
_atom_site_refinement_flags_adp
Tc1 Tc 0.17401(3) 0.80830(2) 0.58676(2) 0.02275(10) Uani 1 1 d . .
Cl1 Cl 0.19871(9) 0.99979(7) 0.63867(6) 0.03066(19) Uani 1 1 d . .
Cl2 Cl -0.05737(8) 0.81687(7) 0.59173(6) 0.02897(19) Uani 1 1 d . .
N1 N 0.2450(3) 0.7407(2) 0.6863(2) 0.0289(6) Uani 1 1 d . .
N2 N 0.1362(3) 0.6620(2) 0.49838(19) 0.0236(6) Uani 1 1 d . .
N3 N 0.3533(3) 0.8233(2) 0.5369(2) 0.0257(6) Uani 1 1 d . .
N4 N 0.1044(3) 0.8755(2) 0.42526(19) 0.0250(6) Uani 1 1 d . .
H4A H 0.040303 0.938490 0.424733 0.030 Uiso 1 1 calc R U
N5 N 0.6441(8) 0.6138(7) 0.2969(4) 0.122(3) Uani 1 1 d . .
C1 C 0.1756(4) 0.5597(3) 0.5343(3) 0.0287(7) Uani 1 1 d . .
H1 H 0.214681 0.552519 0.601429 0.034 Uiso 1 1 calc R U
C2 C 0.1613(4) 0.4653(3) 0.4774(3) 0.0338(8) Uani 1 1 d . .
H2 H 0.188824 0.394423 0.505063 0.041 Uiso 1 1 calc R U
C3 C 0.1062(4) 0.4753(3) 0.3793(3) 0.0394(9) Uani 1 1 d . .
H3 H 0.096414 0.411655 0.338413 0.047 Uiso 1 1 calc R U
C4 C 0.0656(4) 0.5793(3) 0.3420(3) 0.0348(8) Uani 1 1 d . .
H4 H 0.027324 0.587894 0.274882 0.042 Uiso 1 1 calc R U
C5 C 0.0809(4) 0.6709(3) 0.4026(2) 0.0259(7) Uani 1 1 d . .
C6 C 0.0317(4) 0.7849(3) 0.3658(2) 0.0316(8) Uani 1 1 d . .
H6A H 0.041696 0.793405 0.298703 0.038 Uiso 1 1 calc R U
H6B H -0.064715 0.791037 0.364431 0.038 Uiso 1 1 calc R U
C7 C 0.4711(4) 0.7829(3) 0.5894(3) 0.0323(8) Uani 1 1 d . .
H7 H 0.473036 0.749086 0.650096 0.039 Uiso 1 1 calc R U
C8 C 0.5885(4) 0.7886(4) 0.5587(3) 0.0408(10) Uani 1 1 d . .
H8 H 0.669582 0.759899 0.597764 0.049 Uiso 1 1 calc R U
C9 C 0.5861(4) 0.8369(4) 0.4699(3) 0.0430(10) Uani 1 1 d . .
H9 H 0.665594 0.842231 0.447167 0.052 Uiso 1 1 calc R U
C10 C 0.4670(4) 0.8770(3) 0.4155(3) 0.0373(9) Uani 1 1 d . .
H10 H 0.463253 0.909344 0.354048 0.045 Uiso 1 1 calc R U
C11 C 0.3512(4) 0.8703(3) 0.4502(3) 0.0284(7) Uani 1 1 d . .
C12 C 0.2214(4) 0.9199(3) 0.3945(3) 0.0325(8) Uani 1 1 d . .
H12A H 0.224671 1.002007 0.403137 0.039 Uiso 1 1 calc R U
H12B H 0.210946 0.904172 0.324869 0.039 Uiso 1 1 calc R U
C13 C 0.4336(7) 0.5693(5) 0.3609(5) 0.0806(18) Uani 1 1 d . .
H13A H 0.410996 0.489755 0.352872 0.097 Uiso 1 1 calc R U
H13B H 0.358329 0.613996 0.324903 0.097 Uiso 1 1 calc R U
H13C H 0.451985 0.588887 0.429556 0.097 Uiso 1 1 calc R U
C14 C 0.5499(8) 0.5915(6) 0.3248(4) 0.080(2) Uani 1 1 d . .

loop_
_atom_site_aniso_label
_atom_site_aniso_U_11
_atom_site_aniso_U_22
_atom_site_aniso_U_33
_atom_site_aniso_U_23
_atom_site_aniso_U_13
_atom_site_aniso_U_12
Tc1 0.02334(16) 0.02523(16) 0.02082(15) -0.00055(11) 0.00749(10) 0.00108(11)
Cl1 0.0348(5) 0.0241(4) 0.0345(4) -0.0014(3) 0.0111(4) 0.0000(3)
Cl2 0.0231(4) 0.0338(4) 0.0316(4) -0.0018(3) 0.0096(3) 0.0007(3)
N1 0.0281(15) 0.0277(15) 0.0314(15) 0.0012(13) 0.0079(12) -0.0007(12)
N2 0.0250(14) 0.0233(14) 0.0235(13) -0.0016(11) 0.0074(11) 0.0011(11)
N3 0.0242(14) 0.0266(15) 0.0287(14) -0.0038(12) 0.0111(12) -0.0014(11)
N4 0.0285(15) 0.0243(14) 0.0236(13) 0.0012(11) 0.0089(11) 0.0039(12)
N5 0.117(6) 0.179(8) 0.067(4) 0.039(4) 0.019(4) 0.076(6)
C1 0.0312(18) 0.0266(17) 0.0269(17) 0.0038(14) 0.0041(14) 0.0028(14)
C2 0.042(2) 0.0213(17) 0.038(2) -0.0002(15) 0.0094(17) 0.0035(15)
C3 0.052(2) 0.033(2) 0.036(2) -0.0088(17) 0.0134(18) -0.0018(18)
C4 0.048(2) 0.0328(19) 0.0227(16) -0.0045(15) 0.0077(16) -0.0037(17)
C5 0.0275(17) 0.0270(17) 0.0238(16) -0.0004(14) 0.0069(13) 0.0008(14)
C6 0.037(2) 0.0338(19) 0.0218(16) 0.0009(15) 0.0024(15) 0.0044(16)
C7 0.0246(18) 0.040(2) 0.0321(18) -0.0024(16) 0.0062(15) -0.0022(15)
C8 0.0210(18) 0.047(2) 0.056(3) -0.005(2) 0.0117(17) -0.0015(16)
C9 0.033(2) 0.042(2) 0.061(3) -0.009(2) 0.024(2) -0.0088(18)
C10 0.045(2) 0.0308(19) 0.043(2) -0.0002(17) 0.0244(19) -0.0039(17)
C11 0.0318(18) 0.0230(17) 0.0339(18) -0.0031(14) 0.0150(15) -0.0029(14)
C12 0.042(2) 0.0282(18) 0.0315(18) 0.0054(15) 0.0161(16) 0.0026(16)
C13 0.088(5) 0.075(4) 0.066(4) -0.002(3) -0.007(3) -0.005(4)
C14 0.105(6) 0.086(5) 0.037(3) 0.007(3) -0.006(3) 0.051(4)

loop_
_atom_type_symbol
_atom_type_description
_atom_type_scat_dispersion_real
_atom_type_scat_dispersion_imag
_atom_type_scat_source
C C 0.0033 0.0016
;
International Tables for Crystallography
(Vol. C, Tables 4.2.6.8 and 6.1.1.4)
;
H H 0.0000 0.0000
;
International Tables for Crystallography
(Vol. C, Table 6.1.1.4)
;
N N 0.0061 0.0033
;
International Tables for Crystallography
(Vol. C, Tables 4.2.6.8 and 6.1.1.4)
;
Tc Tc -1.4390 0.7593
;
International Tables for Crystallography
(Vol. C, Tables 4.2.6.8 and 6.1.1.4)
;
Cl Cl 0.1484 0.1585
;
International Tables for Crystallography
(Vol. C, Tables 4.2.6.8 and 6.1.1.4)
;

loop_
_geom_angle_atom_site_label_1
_geom_angle_atom_site_label_2
_geom_angle_atom_site_label_3
_geom_angle
N1 Tc1 N3 94.96(13)
N1 Tc1 N2 94.96(13)
N3 Tc1 N2 85.62(11)
N1 Tc1 N4 165.70(12)
N3 Tc1 N4 74.69(11)
N2 Tc1 N4 74.72(10)
N1 Tc1 Cl2 103.65(11)
N3 Tc1 Cl2 161.26(8)
N2 Tc1 Cl2 90.52(8)
N4 Tc1 Cl2 86.60(7)
N1 Tc1 Cl1 102.16(11)
N3 Tc1 Cl1 89.18(8)
N2 Tc1 Cl1 162.48(8)
N4 Tc1 Cl1 87.77(7)
Cl2 Tc1 Cl1 89.05(3)
C1 N2 C5 118.0(3)
C1 N2 Tc1 121.5(2)
C5 N2 Tc1 120.3(2)
C11 N3 C7 118.2(3)
C11 N3 Tc1 120.7(2)
C7 N3 Tc1 121.1(2)
C6 N4 C12 115.7(3)
C6 N4 Tc1 107.7(2)
C12 N4 Tc1 109.2(2)
C6 N4 H4A 108.0
C12 N4 H4A 108.0
Tc1 N4 H4A 108.0
N2 C1 C2 122.6(3)
N2 C1 H1 118.7
C2 C1 H1 118.7
C1 C2 C3 119.0(3)
C1 C2 H2 120.5
C3 C2 H2 120.5
C4 C3 C2 118.8(4)
C4 C3 H3 120.6
C2 C3 H3 120.6
C3 C4 C5 119.8(3)
C3 C4 H4 120.1
C5 C4 H4 120.1
N2 C5 C4 121.8(3)
N2 C5 C6 116.7(3)
C4 C5 C6 121.5(3)
N4 C6 C5 112.7(3)
N4 C6 H6A 109.1
C5 C6 H6A 109.1
N4 C6 H6B 109.1
C5 C6 H6B 109.1
H6A C6 H6B 107.8
N3 C7 C8 122.8(4)
N3 C7 H7 118.6
C8 C7 H7 118.6
C7 C8 C9 118.8(4)
C7 C8 H8 120.6
C9 C8 H8 120.6
C10 C9 C8 118.8(4)
C10 C9 H9 120.6
C8 C9 H9 120.6
C9 C10 C11 120.1(4)
C9 C10 H10 119.9
C11 C10 H10 119.9
N3 C11 C10 121.1(4)
N3 C11 C12 117.8(3)
C10 C11 C12 121.0(3)
N4 C12 C11 112.7(3)
N4 C12 H12A 109.1
C11 C12 H12A 109.1
N4 C12 H12B 109.1
C11 C12 H12B 109.1
H12A C12 H12B 107.8
C14 C13 H13A 109.5
C14 C13 H13B 109.5
H13A C13 H13B 109.5
C14 C13 H13C 109.5
H13A C13 H13C 109.5
H13B C13 H13C 109.5
N5 C14 C13 177.3(9)

loop_
_geom_bond_atom_site_label_1
_geom_bond_atom_site_label_2
_geom_bond_distance
Tc1 N1 1.646(3)
Tc1 N3 2.135(3)
Tc1 N2 2.138(3)
Tc1 N4 2.382(3)
Tc1 Cl2 2.3991(9)
Tc1 Cl1 2.4032(9)
N2 C1 1.352(4)
N2 C5 1.353(4)
N3 C11 1.352(5)
N3 C7 1.353(5)
N4 C6 1.467(5)
N4 C12 1.474(5)
N4 H4A 1.0000
N5 C14 1.162(10)
C1 C2 1.378(5)
C1 H1 0.9500
C2 C3 1.383(5)
C2 H2 0.9500
C3 C4 1.378(5)
C3 H3 0.9500
C4 C5 1.381(5)
C4 H4 0.9500
C5 C6 1.506(5)
C6 H6A 0.9900
C6 H6B 0.9900
C7 C8 1.380(5)
C7 H7 0.9500
C8 C9 1.386(6)
C8 H8 0.9500
C9 C10 1.372(6)
C9 H9 0.9500
C10 C11 1.395(5)
C10 H10 0.9500
C11 C12 1.504(5)
C12 H12A 0.9900
C12 H12B 0.9900
C13 C14 1.434(10)
C13 H13A 0.9800
C13 H13B 0.9800
C13 H13C 0.9800

loop_
_geom_torsion_atom_site_label_1
_geom_torsion_atom_site_label_2
_geom_torsion_atom_site_label_3
_geom_torsion_atom_site_label_4
_geom_torsion
C5 N2 C1 C2 -0.1(5)
Tc1 N2 C1 C2 -175.1(3)
N2 C1 C2 C3 0.9(6)
C1 C2 C3 C4 -0.9(6)
C2 C3 C4 C5 0.2(6)
C1 N2 C5 C4 -0.6(5)
Tc1 N2 C5 C4 174.4(3)
C1 N2 C5 C6 177.0(3)
Tc1 N2 C5 C6 -8.0(4)
C3 C4 C5 N2 0.6(6)
C3 C4 C5 C6 -176.9(4)
C12 N4 C6 C5 92.2(4)
Tc1 N4 C6 C5 -30.3(3)
N2 C5 C6 N4 27.3(4)
C4 C5 C6 N4 -155.1(3)
C11 N3 C7 C8 0.6(5)
Tc1 N3 C7 C8 178.5(3)
N3 C7 C8 C9 -0.5(6)
C7 C8 C9 C10 -0.3(6)
C8 C9 C10 C11 1.0(6)
C7 N3 C11 C10 0.1(5)
Tc1 N3 C11 C10 -177.8(3)
C7 N3 C11 C12 -177.1(3)
Tc1 N3 C11 C12 5.0(4)
C9 C10 C11 N3 -0.9(6)
C9 C10 C11 C12 176.3(4)
C6 N4 C12 C11 -97.8(4)
Tc1 N4 C12 C11 23.9(3)
N3 C11 C12 N4 -20.6(5)
C10 C11 C12 N4 162.1(3)
